data_4328708
loop_
_publ_author_name
'Jian Wu'
'Daniel J. MacDonald'
'Rodolphe Cl\'erac'
'Ie-Rang Jeon'
'Michael Jennings'
'Alan J. Lough'
'James Britten'
'Craig Robertson'
'Paul A. Dube'
'Kathryn E. Preuss'

_publ_section_title
;
 Metal Complexes of Bridging Neutral Radical Ligands: pymDTDA and pymDSDA
;
_journal_name_full 'Inorganic Chemistry'
_journal_page_first 3827
_journal_page_last 3839
_journal_paper_doi 10.1021/ic3000284
_journal_volume 51
_journal_year 2012
_chemical_formula_moiety 'C25 H7 F24 Mn2 N4 O8 S2, 2(C15 H5 F12 Mn N4 O4 S2)'
_chemical_formula_sum 'C55 H17 F48 Mn4 N12 O16 S6'
_chemical_formula_weight 2425.93
_chemical_name_systematic
; 
 ? 
;
_space_group_IT_number 14
_symmetry_cell_setting monoclinic
_symmetry_space_group_name_Hall '-P 2yn'
_symmetry_space_group_name_H-M 'P 1 21/n 1'
_atom_sites_solution_hydrogens geom
_atom_sites_solution_primary direct
_atom_sites_solution_secondary difmap
_audit_creation_method SHELXL-97
_cell_angle_alpha 90.00
_cell_angle_beta 101.026(2)
_cell_angle_gamma 90.00
_cell_formula_units_Z 2
_cell_length_a 19.8910(5)
_cell_length_b 8.8452(3)
_cell_length_c 23.4215(5)
_cell_measurement_reflns_used 75127
_cell_measurement_temperature 100(2)
_cell_measurement_theta_max 27.48
_cell_measurement_theta_min 2.04
_cell_volume 4044.71(19)
_computing_cell_refinement 'DENZO-SMN (Otwinowski & Minor, 1997)'
_computing_data_collection 'COLLECT (Nonius, 1997-2001)'
_computing_data_reduction DENZO-SMN
_computing_molecular_graphics 'SHELXTL/PC (Sheldrick, 2001)'
_computing_publication_material SHELXTL/PC
_computing_structure_refinement 'SHELXL-97 (Sheldrick, 1997)'
_computing_structure_solution 'SHELXS-97 (Sheldrick, 1997)'
_diffrn_ambient_temperature 100(2)
_diffrn_measured_fraction_theta_full 0.998
_diffrn_measured_fraction_theta_max 0.998
_diffrn_measurement_device_type 'Nonius Kappa-CCD'
_diffrn_measurement_method '\f scans, and \w scans with \k offsets'
_diffrn_radiation_monochromator graphite
_diffrn_radiation_source 'fine-focus sealed tube'
_diffrn_radiation_type MoK\a
_diffrn_radiation_wavelength 0.71073
_diffrn_reflns_av_R_equivalents 0.060
_diffrn_reflns_av_sigmaI/netI 0.0392
_diffrn_reflns_limit_h_max 23
_diffrn_reflns_limit_h_min -23
_diffrn_reflns_limit_k_max 10
_diffrn_reflns_limit_k_min -10
_diffrn_reflns_limit_l_max 27
_diffrn_reflns_limit_l_min -27
_diffrn_reflns_number 46024
_diffrn_reflns_theta_full 25.03
_diffrn_reflns_theta_max 25.03
_diffrn_reflns_theta_min 2.61
_diffrn_standards_number 0
_exptl_absorpt_coefficient_mu 0.947
_exptl_absorpt_correction_T_max 0.9324
_exptl_absorpt_correction_T_min 0.7644
_exptl_absorpt_correction_type multi-scan
_exptl_absorpt_process_details 'DENZO-SMN (Otwinowski & Minor, 1997)'
_exptl_crystal_colour orange
_exptl_crystal_density_diffrn 1.992
_exptl_crystal_description shoebox
_exptl_crystal_F_000 2374
_exptl_crystal_size_max 0.30
_exptl_crystal_size_mid 0.17
_exptl_crystal_size_min 0.08
_refine_diff_density_max 0.462
_refine_diff_density_min -0.440
_refine_diff_density_rms 0.083
_refine_ls_extinction_method none
_refine_ls_goodness_of_fit_ref 1.082
_refine_ls_hydrogen_treatment constr
_refine_ls_matrix_type full
_refine_ls_number_parameters 744
_refine_ls_number_reflns 7141
_refine_ls_number_restraints 100
_refine_ls_restrained_S_all 1.125
_refine_ls_R_factor_all 0.0643
_refine_ls_R_factor_gt 0.0480
_refine_ls_shift/su_max 0.001
_refine_ls_shift/su_mean 0.000
_refine_ls_structure_factor_coef Fsqd
_refine_ls_weighting_details 'calc w=1/[\s^2^(Fo^2^)+(0.0472P)^2^+9.7677P] where P=(Fo^2^+2Fc^2^)/3'
_refine_ls_weighting_scheme calc
_refine_ls_wR_factor_gt 0.1147
_refine_ls_wR_factor_ref 0.1231
_reflns_number_gt 5682
_reflns_number_total 7141
_reflns_threshold_expression I>2\s(I)
_cod_data_source_file ic3000284_si_001_10.cif
_cod_data_source_block 8a'
_cod_original_sg_symbol_H-M 'P 21/n'
_cod_database_code 4328708

loop_
_symmetry_equiv_pos_as_xyz
'x, y, z'
'-x+1/2, y+1/2, -z+1/2'
'-x, -y, -z'
'x-1/2, -y-1/2, z-1/2'

loop_
_atom_site_label
_atom_site_type_symbol
_atom_site_fract_x
_atom_site_fract_y
_atom_site_fract_z
_atom_site_U_iso_or_equiv
_atom_site_adp_type
_atom_site_occupancy
_atom_site_symmetry_multiplicity
_atom_site_calc_flag
_atom_site_refinement_flags
_atom_site_disorder_assembly
_atom_site_disorder_group
Mn1 Mn 0.02258(3) 0.11694(7) 0.13032(2) 0.02381(16) Uani 1 1 d . . .
N1 N 0.13155(16) 0.1516(4) 0.18065(13) 0.0237(7) Uani 1 1 d . . .
S1 S 0.19371(5) 0.02700(12) 0.19394(4) 0.0269(2) Uani 1 1 d . . .
S2 S 0.25356(5) 0.16039(12) 0.25807(4) 0.0278(2) Uani 1 1 d . . .
N2 N 0.19883(16) 0.2996(4) 0.25187(13) 0.0244(7) Uani 1 1 d . . .
C1 C 0.14236(19) 0.2777(4) 0.21274(15) 0.0207(8) Uani 1 1 d . . .
C2 C 0.08919(19) 0.3966(4) 0.20113(15) 0.0214(8) Uani 1 1 d . . .
N4 N 0.10351(17) 0.5310(4) 0.22627(14) 0.0262(7) Uani 1 1 d . . .
C5 C 0.0559(2) 0.6386(5) 0.21139(17) 0.0292(9) Uani 1 1 d . . .
H5A H 0.0645 0.7366 0.2278 0.035 Uiso 1 1 calc R . .
C4 C -0.0045(2) 0.6130(5) 0.17349(17) 0.0274(9) Uani 1 1 d . . .
H4A H -0.0371 0.6915 0.1631 0.033 Uiso 1 1 calc R . .
C3 C -0.0163(2) 0.4696(5) 0.15099(16) 0.0241(8) Uani 1 1 d . . .
H3A H -0.0584 0.4479 0.1255 0.029 Uiso 1 1 calc R . .
N3 N 0.03106(16) 0.3593(4) 0.16456(13) 0.0210(7) Uani 1 1 d . . .
O21 O -0.08559(14) 0.1378(3) 0.11379(11) 0.0276(6) Uani 1 1 d . . .
C22 C -0.1268(2) 0.1122(5) 0.14688(17) 0.0278(9) Uani 1 1 d . . .
C23 C -0.1140(2) 0.0567(5) 0.20293(18) 0.0331(10) Uani 1 1 d . . .
H23A H -0.1511 0.0457 0.2228 0.040 Uiso 1 1 calc R . .
C24 C -0.0488(2) 0.0164(5) 0.23118(17) 0.0289(9) Uani 1 1 d . A .
O25 O 0.00577(15) 0.0179(3) 0.21168(11) 0.0303(7) Uani 1 1 d . . .
C26 C -0.2015(2) 0.1500(6) 0.1189(2) 0.0408(11) Uani 1 1 d . . .
C27 C -0.0390(3) -0.0356(5) 0.2947(2) 0.0441(12) Uani 1 1 d D . .
F21 F -0.22624(16) 0.0515(5) 0.07890(17) 0.0921(14) Uani 1 1 d . . .
F22 F -0.20578(16) 0.2831(5) 0.09260(17) 0.0795(12) Uani 1 1 d . . .
F23 F -0.24336(15) 0.1565(5) 0.15639(13) 0.0679(10) Uani 1 1 d . . .
F24A F -0.0148(5) 0.0803(12) 0.3298(5) 0.054(2) Uani 0.55 1 d PD A 1
F25A F -0.0991(7) -0.069(2) 0.3082(7) 0.049(3) Uani 0.55 1 d PD A 1
F26A F 0.0011(6) -0.1536(12) 0.3068(7) 0.046(3) Uani 0.55 1 d PD A 1
F24B F -0.0136(11) -0.1740(17) 0.2994(10) 0.118(9) Uani 0.45 1 d PD A 2
F25B F 0.0115(8) 0.041(2) 0.3287(7) 0.109(7) Uani 0.45 1 d PD A 2
F26B F -0.0916(10) -0.033(3) 0.3209(10) 0.090(9) Uani 0.45 1 d PD A 2
O31 O 0.04952(14) -0.0956(3) 0.09934(11) 0.0284(6) Uani 1 1 d . . .
C32 C 0.0873(2) -0.1171(5) 0.06217(16) 0.0250(9) Uani 1 1 d . . .
C33 C 0.1081(2) -0.0124(5) 0.02532(16) 0.0275(9) Uani 1 1 d . . .
H33A H 0.1375 -0.0448 0.0002 0.033 Uiso 1 1 calc R . .
C34 C 0.0880(2) 0.1380(5) 0.02355(16) 0.0263(9) Uani 1 1 d . . .
O35 O 0.04887(14) 0.2025(3) 0.05177(11) 0.0272(6) Uani 1 1 d . . .
C36 C 0.1129(2) -0.2790(5) 0.06092(18) 0.0334(10) Uani 1 1 d . . .
C37 C 0.1196(2) 0.2420(5) -0.01668(17) 0.0324(10) Uani 1 1 d . . .
F31 F 0.15504(18) -0.3116(4) 0.11082(12) 0.0629(9) Uani 1 1 d . . .
F32 F 0.06130(16) -0.3779(3) 0.05612(13) 0.0535(8) Uani 1 1 d . . .
F33 F 0.14567(15) -0.3080(3) 0.01815(11) 0.0452(7) Uani 1 1 d . . .
F34 F 0.18489(16) 0.2634(5) 0.00312(14) 0.0830(13) Uani 1 1 d . . .
F35 F 0.08906(19) 0.3746(3) -0.02512(13) 0.0622(9) Uani 1 1 d . . .
F36 F 0.11434(16) 0.1833(3) -0.07008(10) 0.0487(7) Uani 1 1 d . . .
Mn2 Mn 0.61885(3) 0.72483(8) 0.02897(3) 0.03050(18) Uani 1 1 d . . .
N1_2 N 0.5780(8) 0.4653(14) 0.0365(7) 0.028(4) Uani 0.50 1 d PU B -1
S1_2 S 0.6228(2) 0.3197(6) 0.0676(2) 0.0364(9) Uani 0.50 1 d PU B -1
S2_2 S 0.5396(2) 0.1743(5) 0.0495(3) 0.0356(13) Uani 0.50 1 d PU B -1
N2_2 N 0.4877(8) 0.2990(16) 0.0166(10) 0.030(4) Uani 0.50 1 d PU . -1
C1_2 C 0.5186(7) 0.4256(19) 0.0145(6) 0.024(5) Uiso 0.50 1 d P B -1
C2_2 C 0.4763(6) 0.5496(12) -0.0156(5) 0.021(5) Uiso 0.50 1 d PG B -1
N4_2 N 0.4091(7) 0.5201(10) -0.0428(8) 0.023(3) Uani 0.50 1 d PGU . -1
C5_2 C 0.3681(5) 0.6364(13) -0.0701(7) 0.022(4) Uani 0.50 1 d PGU B -1
H5A_2 H 0.3222 0.6162 -0.0886 0.027 Uiso 0.50 1 calc PR B -1
C4_2 C 0.3942(4) 0.7821(11) -0.0701(3) 0.0297(19) Uani 0.50 1 d PGU B -1
H4A_2 H 0.3662 0.8615 -0.0888 0.036 Uiso 0.50 1 calc PR B -1
C3_2 C 0.4614(6) 0.8116(11) -0.0429(8) 0.033(6) Uani 0.50 1 d PGU B -1
H3A_2 H 0.4792 0.9112 -0.0430 0.039 Uiso 0.50 1 calc PR B -1
N3_2 N 0.5024(5) 0.6953(15) -0.0156(9) 0.024(4) Uani 0.50 1 d PGU B -1
O61 O 0.62713(15) 0.9337(3) -0.01337(11) 0.0303(7) Uani 1 1 d . B .
C62 C 0.6446(2) 0.9566(5) -0.06187(16) 0.0264(9) Uani 1 1 d . . .
C63 C 0.6625(2) 0.8500(5) -0.09956(18) 0.0312(10) Uani 1 1 d . B .
H63A H 0.6711 0.8826 -0.1361 0.037 Uiso 1 1 calc R . .
C64 C 0.6685(2) 0.6973(5) -0.08587(17) 0.0288(9) Uani 1 1 d . . .
O65 O 0.65735(15) 0.6318(3) -0.04158(12) 0.0319(7) Uani 1 1 d . B .
C66 C 0.6477(2) 1.1236(5) -0.07773(18) 0.0323(10) Uani 1 1 d . B .
C67 C 0.6942(3) 0.5934(5) -0.12985(19) 0.0385(11) Uani 1 1 d . B .
F61 F 0.69926(15) 1.1904(3) -0.04187(13) 0.0513(7) Uani 1 1 d . . .
F62 F 0.65580(17) 1.1457(3) -0.13200(11) 0.0527(8) Uani 1 1 d . . .
F63 F 0.59052(14) 1.1965(3) -0.07180(10) 0.0392(6) Uani 1 1 d . . .
F64 F 0.6926(2) 0.4517(3) -0.11689(16) 0.0878(14) Uani 1 1 d . . .
F65 F 0.65780(16) 0.6157(4) -0.18372(12) 0.0564(8) Uani 1 1 d . . .
F66 F 0.75858(15) 0.6272(4) -0.13328(12) 0.0512(8) Uani 1 1 d . . .
O71 O 0.70323(16) 0.6762(4) 0.09594(12) 0.0375(7) Uani 1 1 d . B .
C72 C 0.7119(2) 0.7106(5) 0.14856(18) 0.0370(11) Uani 1 1 d . . .
C73 C 0.6697(2) 0.7947(5) 0.17750(18) 0.0373(11) Uani 1 1 d . B .
H73A H 0.6840 0.8136 0.2179 0.045 Uiso 1 1 calc R . .
C74 C 0.6074(3) 0.8517(5) 0.14906(18) 0.0368(11) Uani 1 1 d . . .
O75 O 0.58116(17) 0.8441(4) 0.09622(12) 0.0406(8) Uani 1 1 d . B .
C76 C 0.7767(3) 0.6438(6) 0.1858(2) 0.0472(13) Uani 1 1 d D B .
C77 C 0.5638(3) 0.9388(6) 0.18573(19) 0.0572(17) Uani 1 1 d D B .
F71A F 0.7947(4) 0.7183(12) 0.2354(3) 0.085(3) Uani 0.75 1 d PD B 1
F72A F 0.8288(7) 0.6436(18) 0.1596(7) 0.088(4) Uani 0.75 1 d PD B 1
F73A F 0.7649(5) 0.5066(8) 0.1999(5) 0.081(4) Uani 0.75 1 d PD B 1
F71B F 0.818(2) 0.597(6) 0.152(2) 0.15(3) Uani 0.25 1 d PD B 2
F72B F 0.7667(13) 0.519(3) 0.2120(17) 0.101(16) Uani 0.25 1 d PDU B 2
F73B F 0.8183(17) 0.731(3) 0.2203(15) 0.17(2) Uani 0.25 1 d PD B 2
F74A F 0.5910(4) 1.0863(7) 0.1861(3) 0.0541(17) Uani 0.55 1 d PD B 1
F75A F 0.5883(5) 0.9055(9) 0.2426(2) 0.062(2) Uani 0.55 1 d PD B 1
F76A F 0.5034(4) 0.9409(14) 0.1666(5) 0.084(4) Uani 0.55 1 d PD B 1
F74B F 0.5206(6) 0.8386(10) 0.2100(5) 0.099(4) Uani 0.45 1 d PD B 2
F75B F 0.5111(5) 1.0173(13) 0.1544(5) 0.060(3) Uani 0.45 1 d PD B 2
F76B F 0.5899(5) 1.028(2) 0.2243(7) 0.159(9) Uani 0.45 1 d PD B 2

loop_
_atom_site_aniso_label
_atom_site_aniso_U_11
_atom_site_aniso_U_22
_atom_site_aniso_U_33
_atom_site_aniso_U_23
_atom_site_aniso_U_13
_atom_site_aniso_U_12
Mn1 0.0258(3) 0.0216(3) 0.0248(3) -0.0005(2) 0.0068(2) 0.0001(3)
N1 0.0237(17) 0.0197(18) 0.0277(17) 0.0002(14) 0.0051(13) 0.0028(14)
S1 0.0281(5) 0.0223(5) 0.0302(5) 0.0016(4) 0.0051(4) 0.0038(4)
S2 0.0259(5) 0.0294(6) 0.0276(5) 0.0037(4) 0.0040(4) 0.0040(4)
N2 0.0223(17) 0.029(2) 0.0236(16) 0.0018(14) 0.0073(13) 0.0008(15)
C1 0.024(2) 0.019(2) 0.0192(18) 0.0025(15) 0.0064(15) -0.0004(16)
C2 0.026(2) 0.018(2) 0.0229(19) 0.0011(15) 0.0094(16) -0.0016(16)
N4 0.0273(18) 0.0211(18) 0.0305(17) -0.0001(14) 0.0065(14) 0.0016(15)
C5 0.038(2) 0.020(2) 0.033(2) -0.0037(17) 0.0147(18) 0.0007(19)
C4 0.027(2) 0.026(2) 0.031(2) 0.0049(17) 0.0116(17) 0.0056(18)
C3 0.025(2) 0.024(2) 0.0247(19) 0.0043(16) 0.0087(16) 0.0032(17)
N3 0.0224(17) 0.0186(17) 0.0218(16) 0.0011(13) 0.0038(13) 0.0007(14)
O21 0.0271(15) 0.0293(16) 0.0271(14) -0.0029(12) 0.0066(12) -0.0010(13)
C22 0.028(2) 0.022(2) 0.036(2) -0.0067(17) 0.0118(18) -0.0028(18)
C23 0.038(3) 0.028(2) 0.038(2) -0.0021(19) 0.021(2) 0.005(2)
C24 0.043(3) 0.020(2) 0.028(2) -0.0014(17) 0.0181(19) -0.0005(19)
O25 0.0362(16) 0.0277(17) 0.0285(14) 0.0029(12) 0.0099(12) 0.0018(13)
C26 0.031(2) 0.049(3) 0.045(3) 0.000(2) 0.014(2) 0.002(2)
C27 0.060(3) 0.040(3) 0.036(3) 0.008(2) 0.020(2) 0.013(3)
F21 0.0380(18) 0.125(4) 0.103(3) -0.060(3) -0.0122(18) 0.006(2)
F22 0.0387(17) 0.096(3) 0.106(3) 0.051(2) 0.0199(17) 0.0240(18)
F23 0.0372(16) 0.110(3) 0.0636(19) 0.0141(19) 0.0275(14) 0.0191(18)
F24A 0.085(6) 0.044(4) 0.030(4) -0.011(3) 0.007(4) 0.003(4)
F25A 0.051(5) 0.071(7) 0.033(6) 0.016(5) 0.030(3) 0.005(4)
F26A 0.048(4) 0.058(6) 0.036(4) 0.013(4) 0.017(3) 0.013(4)
F24B 0.21(2) 0.079(11) 0.087(13) 0.067(10) 0.093(13) 0.103(13)
F25B 0.158(16) 0.134(15) 0.031(5) 0.018(8) 0.007(9) -0.018(11)
F26B 0.126(15) 0.119(18) 0.041(10) 0.029(9) 0.057(10) 0.072(12)
O31 0.0368(16) 0.0218(15) 0.0299(14) -0.0007(12) 0.0146(12) -0.0016(13)
C32 0.028(2) 0.024(2) 0.024(2) -0.0048(16) 0.0049(16) -0.0037(17)
C33 0.037(2) 0.024(2) 0.0235(19) -0.0024(17) 0.0111(17) -0.0010(19)
C34 0.027(2) 0.031(2) 0.0204(19) -0.0026(17) 0.0038(16) -0.0066(18)
O35 0.0325(16) 0.0248(16) 0.0247(14) -0.0003(12) 0.0062(12) 0.0019(13)
C36 0.042(3) 0.029(2) 0.032(2) -0.0004(19) 0.015(2) 0.000(2)
C37 0.041(3) 0.029(3) 0.028(2) -0.0006(18) 0.0080(19) -0.007(2)
F31 0.091(2) 0.0482(19) 0.0442(16) -0.0004(14) -0.0017(16) 0.0373(18)
F32 0.069(2) 0.0225(14) 0.080(2) -0.0103(14) 0.0424(17) -0.0112(14)
F33 0.0649(18) 0.0294(15) 0.0516(16) -0.0038(12) 0.0373(14) 0.0061(13)
F34 0.0514(19) 0.125(3) 0.064(2) 0.044(2) -0.0106(15) -0.049(2)
F35 0.107(3) 0.0279(16) 0.0644(19) 0.0126(14) 0.0486(18) 0.0078(17)
F36 0.081(2) 0.0390(17) 0.0309(13) 0.0012(12) 0.0240(13) -0.0082(15)
Mn2 0.0443(4) 0.0264(4) 0.0235(3) 0.0044(3) 0.0132(3) 0.0090(3)
N1_2 0.054(10) 0.018(5) 0.017(6) 0.009(4) 0.022(7) 0.016(4)
S1_2 0.0342(17) 0.046(3) 0.0284(17) 0.0073(18) 0.0035(13) 0.0182(16)
S2_2 0.045(3) 0.031(2) 0.032(2) 0.0112(17) 0.0121(17) 0.0188(17)
N2_2 0.045(6) 0.017(8) 0.032(9) 0.011(6) 0.017(6) 0.017(5)
N4_2 0.012(4) 0.030(6) 0.024(6) 0.002(4) -0.003(3) 0.004(4)
C5_2 0.025(6) 0.028(7) 0.016(5) -0.007(5) 0.010(4) 0.002(4)
C4_2 0.046(5) 0.019(5) 0.026(4) 0.001(4) 0.010(4) 0.005(4)
C3_2 0.033(9) 0.038(10) 0.029(10) 0.003(7) 0.011(6) -0.001(6)
N3_2 0.027(5) 0.028(10) 0.019(7) 0.000(5) 0.010(5) -0.005(5)
O61 0.0419(17) 0.0258(16) 0.0258(14) 0.0014(12) 0.0131(12) 0.0035(13)
C62 0.031(2) 0.023(2) 0.026(2) 0.0004(17) 0.0079(17) -0.0006(18)
C63 0.042(3) 0.025(2) 0.032(2) 0.0046(18) 0.0202(19) 0.001(2)
C64 0.033(2) 0.026(2) 0.030(2) -0.0020(18) 0.0137(18) -0.0020(19)
O65 0.0456(18) 0.0257(16) 0.0290(15) 0.0026(12) 0.0188(13) 0.0052(14)
C66 0.045(3) 0.025(2) 0.031(2) 0.0002(18) 0.017(2) 0.003(2)
C67 0.063(3) 0.021(2) 0.040(3) 0.0036(19) 0.032(2) 0.001(2)
F61 0.0497(17) 0.0310(16) 0.0704(19) -0.0033(14) 0.0047(15) -0.0138(13)
F62 0.099(2) 0.0246(14) 0.0460(16) 0.0062(12) 0.0419(16) 0.0005(15)
F63 0.0526(16) 0.0275(14) 0.0396(14) 0.0064(11) 0.0143(12) 0.0113(12)
F64 0.182(4) 0.0189(16) 0.093(2) 0.0007(16) 0.103(3) 0.002(2)
F65 0.066(2) 0.064(2) 0.0412(16) -0.0232(14) 0.0149(14) 0.0025(17)
F66 0.0517(18) 0.058(2) 0.0522(16) -0.0014(14) 0.0300(14) 0.0155(15)
O71 0.0435(18) 0.0388(19) 0.0309(16) 0.0067(14) 0.0088(13) 0.0074(15)
C72 0.048(3) 0.034(3) 0.030(2) 0.012(2) 0.009(2) -0.010(2)
C73 0.051(3) 0.038(3) 0.024(2) -0.0012(19) 0.012(2) -0.010(2)
C74 0.064(3) 0.024(2) 0.027(2) -0.0005(18) 0.019(2) 0.000(2)
O75 0.063(2) 0.0372(19) 0.0247(15) 0.0051(13) 0.0150(14) 0.0204(17)
C76 0.037(3) 0.064(4) 0.040(3) 0.018(3) 0.006(2) -0.012(3)
C77 0.113(6) 0.031(3) 0.032(3) 0.004(2) 0.028(3) 0.023(3)
F71A 0.054(4) 0.138(9) 0.051(3) -0.028(4) -0.018(3) 0.002(4)
F72A 0.029(4) 0.167(8) 0.073(8) 0.057(5) 0.021(5) 0.008(4)
F73A 0.063(6) 0.057(5) 0.106(6) 0.047(4) -0.026(4) -0.009(4)
F71B 0.050(19) 0.34(7) 0.056(15) 0.06(3) -0.001(13) 0.07(3)
F72B 0.026(12) 0.17(3) 0.12(2) 0.12(2) 0.044(14) 0.041(15)
F73B 0.12(3) 0.060(16) 0.26(5) 0.04(2) -0.13(3) -0.053(19)
F74A 0.084(5) 0.033(3) 0.042(3) -0.016(3) 0.005(3) 0.009(3)
F75A 0.105(6) 0.062(4) 0.028(3) 0.000(3) 0.034(3) 0.031(4)
F76A 0.042(4) 0.136(11) 0.084(8) -0.075(8) 0.039(4) -0.036(6)
F74B 0.133(9) 0.074(6) 0.124(8) 0.066(6) 0.112(8) 0.059(6)
F75B 0.045(6) 0.084(8) 0.060(5) -0.026(6) 0.032(4) -0.010(5)
F76B 0.055(6) 0.27(2) 0.130(11) -0.180(14) -0.041(8) 0.060(11)

loop_
_atom_type_symbol
_atom_type_description
_atom_type_scat_dispersion_real
_atom_type_scat_dispersion_imag
_atom_type_scat_source
C C 0.0033 0.0016 'International Tables Vol C Tables 4.2.6.8 and 6.1.1.4'
H H 0.0000 0.0000 'International Tables Vol C Tables 4.2.6.8 and 6.1.1.4'
N N 0.0061 0.0033 'International Tables Vol C Tables 4.2.6.8 and 6.1.1.4'
O O 0.0106 0.0060 'International Tables Vol C Tables 4.2.6.8 and 6.1.1.4'
F F 0.0171 0.0103 'International Tables Vol C Tables 4.2.6.8 and 6.1.1.4'
S S 0.1246 0.1234 'International Tables Vol C Tables 4.2.6.8 and 6.1.1.4'
Mn Mn 0.3368 0.7283 'International Tables Vol C Tables 4.2.6.8 and 6.1.1.4'

loop_
_geom_angle_atom_site_label_1
_geom_angle_atom_site_label_2
_geom_angle_atom_site_label_3
_geom_angle
_geom_angle_site_symmetry_1
_geom_angle_site_symmetry_3
O21 Mn1 O31 109.20(11) . .
O21 Mn1 O35 102.60(10) . .
O31 Mn1 O35 84.28(10) . .
O21 Mn1 O25 82.80(11) . .
O31 Mn1 O25 91.93(11) . .
O35 Mn1 O25 174.18(11) . .
O21 Mn1 N1 155.98(11) . .
O31 Mn1 N1 91.06(11) . .
O35 Mn1 N1 91.86(11) . .
O25 Mn1 N1 83.78(11) . .
O21 Mn1 N3 89.23(11) . .
O31 Mn1 N3 161.05(11) . .
O35 Mn1 N3 87.49(11) . .
O25 Mn1 N3 94.81(11) . .
N1 Mn1 N3 72.15(11) . .
C1 N1 S1 114.7(3) . .
C1 N1 Mn1 115.9(2) . .
S1 N1 Mn1 127.94(18) . .
N1 S1 S2 93.56(12) . .
N2 S2 S1 94.79(13) . .
C1 N2 S2 114.5(3) . .
N2 C1 N1 122.4(4) . .
N2 C1 C2 120.4(3) . .
N1 C1 C2 117.2(3) . .
N4 C2 N3 125.9(4) . .
N4 C2 C1 117.9(3) . .
N3 C2 C1 116.2(3) . .
C2 N4 C5 116.0(3) . .
N4 C5 C4 122.6(4) . .
N4 C5 H5A 118.7 . .
C4 C5 H5A 118.7 . .
C5 C4 C3 117.7(4) . .
C5 C4 H4A 121.1 . .
C3 C4 H4A 121.1 . .
N3 C3 C4 121.0(4) . .
N3 C3 H3A 119.5 . .
C4 C3 H3A 119.5 . .
C2 N3 C3 116.7(3) . .
C2 N3 Mn1 116.8(2) . .
C3 N3 Mn1 126.4(3) . .
C22 O21 Mn1 129.3(3) . .
O21 C22 C23 129.1(4) . .
O21 C22 C26 113.0(4) . .
C23 C22 C26 118.0(4) . .
C22 C23 C24 122.1(4) . .
C22 C23 H23A 118.9 . .
C24 C23 H23A 118.9 . .
O25 C24 C23 128.3(4) . .
O25 C24 C27 113.5(4) . .
C23 C24 C27 118.2(4) . .
C24 O25 Mn1 127.6(3) . .
F21 C26 F23 107.8(4) . .
F21 C26 F22 106.0(4) . .
F23 C26 F22 106.2(4) . .
F21 C26 C22 111.1(4) . .
F23 C26 C22 114.0(4) . .
F22 C26 C22 111.2(4) . .
F26B C27 F26A 115.1(15) . .
F26B C27 F24B 108.0(17) . .
F26A C27 F24B 15.7(14) . .
F26B C27 F25A 19.5(16) . .
F26A C27 F25A 108.0(11) . .
F24B C27 F25A 97.0(14) . .
F26B C27 F25B 106.7(13) . .
F26A C27 F25B 85.2(10) . .
F24B C27 F25B 100.8(14) . .
F25A C27 F25B 125.4(11) . .
F26B C27 F24A 85.5(12) . .
F26A C27 F24A 110.1(8) . .
F24B C27 F24A 124.7(12) . .
F25A C27 F24A 105.0(9) . .
F25B C27 F24A 27.3(9) . .
F26B C27 C24 119.0(13) . .
F26A C27 C24 113.9(8) . .
F24B C27 C24 109.4(10) . .
F25A C27 C24 110.3(9) . .
F25B C27 C24 111.4(9) . .
F24A C27 C24 109.2(7) . .
C32 O31 Mn1 126.1(3) . .
O31 C32 C33 128.0(4) . .
O31 C32 C36 113.5(3) . .
C33 C32 C36 118.4(4) . .
C32 C33 C34 122.8(4) . .
C32 C33 H33A 118.6 . .
C34 C33 H33A 118.6 . .
O35 C34 C33 128.8(4) . .
O35 C34 C37 114.9(4) . .
C33 C34 C37 116.3(4) . .
C34 O35 Mn1 124.8(3) . .
F33 C36 F31 107.7(4) . .
F33 C36 F32 106.9(4) . .
F31 C36 F32 106.0(4) . .
F33 C36 C32 114.4(4) . .
F31 C36 C32 110.1(3) . .
F32 C36 C32 111.2(4) . .
F34 C37 F35 108.9(4) . .
F34 C37 F36 106.4(4) . .
F35 C37 F36 104.7(3) . .
F34 C37 C34 111.4(3) . .
F35 C37 C34 113.2(4) . .
F36 C37 C34 111.9(3) . .
O71 Mn2 O65 98.40(12) . .
O71 Mn2 O61 113.80(12) . .
O65 Mn2 O61 84.34(11) . .
O71 Mn2 O75 83.94(12) . .
O65 Mn2 O75 173.43(12) . .
O61 Mn2 O75 89.10(11) . .
O71 Mn2 N2_2 154.0(5) . 3_665
O65 Mn2 N2_2 92.5(7) . 3_665
O61 Mn2 N2_2 90.6(4) . 3_665
O75 Mn2 N2_2 87.9(6) . 3_665
O71 Mn2 N4_2 83.2(4) . 3_665
O65 Mn2 N4_2 82.9(8) . 3_665
O61 Mn2 N4_2 160.1(6) . 3_665
O75 Mn2 N4_2 103.6(8) . 3_665
N2_2 Mn2 N4_2 74.8(6) 3_665 3_665
O71 Mn2 N3_2 151.4(4) . .
O65 Mn2 N3_2 94.7(5) . .
O61 Mn2 N3_2 92.7(3) . .
O75 Mn2 N3_2 85.9(5) . .
N2_2 Mn2 N3_2 2.9(11) 3_665 .
N4_2 Mn2 N3_2 73.3(3) 3_665 .
O71 Mn2 N1_2 89.0(3) . .
O65 Mn2 N1_2 82.3(4) . .
O61 Mn2 N1_2 155.0(4) . .
O75 Mn2 N1_2 103.9(4) . .
N2_2 Mn2 N1_2 69.0(4) 3_665 .
N4_2 Mn2 N1_2 5.8(6) 3_665 .
N3_2 Mn2 N1_2 67.6(5) . .
C1_2 N1_2 S1_2 110.6(10) . .
C1_2 N1_2 Mn2 122.3(9) . .
S1_2 N1_2 Mn2 127.0(8) . .
N1_2 S1_2 S2_2 93.0(5) . .
N2_2 S2_2 S1_2 95.0(5) . .
C1_2 N2_2 S2_2 110.4(9) . .
C1_2 N2_2 Mn2 119.4(8) . 3_665
S2_2 N2_2 Mn2 129.9(9) . 3_665
N1_2 C1_2 N2_2 130.8(11) . .
N1_2 C1_2 C2_2 113.4(15) . .
N2_2 C1_2 C2_2 115.6(10) . .
N4_2 C2_2 N3_2 120.0 . .
N4_2 C2_2 C1_2 119.3(10) . .
N3_2 C2_2 C1_2 120.7(10) . .
C2_2 N4_2 C5_2 120.0 . .
C2_2 N4_2 Mn2 110.7(7) . 3_665
C5_2 N4_2 Mn2 129.2(7) . 3_665
C4_2 C5_2 N4_2 120.0 . .
C4_2 C5_2 H5A_2 120.0 . .
N4_2 C5_2 H5A_2 120.0 . .
C5_2 C4_2 C3_2 120.0 . .
C5_2 C4_2 H4A_2 120.0 . .
C3_2 C4_2 H4A_2 120.0 . .
N3_2 C3_2 C4_2 120.0 . .
N3_2 C3_2 H3A_2 120.0 . .
C4_2 C3_2 H3A_2 120.0 . .
C3_2 N3_2 C2_2 120.0 . .
C3_2 N3_2 Mn2 124.1(6) . .
C2_2 N3_2 Mn2 115.9(6) . .
C62 O61 Mn2 128.2(3) . .
O61 C62 C63 127.8(4) . .
O61 C62 C66 113.8(3) . .
C63 C62 C66 118.4(3) . .
C62 C63 C64 122.4(4) . .
C62 C63 H63A 118.8 . .
C64 C63 H63A 118.8 . .
O65 C64 C63 128.7(4) . .
O65 C64 C67 114.5(4) . .
C63 C64 C67 116.8(4) . .
C64 O65 Mn2 128.2(3) . .
F62 C66 F61 108.6(4) . .
F62 C66 F63 106.9(4) . .
F61 C66 F63 106.7(3) . .
F62 C66 C62 113.2(3) . .
F61 C66 C62 109.7(4) . .
F63 C66 C62 111.5(3) . .
F64 C67 F66 107.4(4) . .
F64 C67 F65 109.3(4) . .
F66 C67 F65 105.2(3) . .
F64 C67 C64 113.3(3) . .
F66 C67 C64 110.6(4) . .
F65 C67 C64 110.6(4) . .
C72 O71 Mn2 128.6(3) . .
O71 C72 C73 128.9(4) . .
O71 C72 C76 114.3(4) . .
C73 C72 C76 116.7(4) . .
C74 C73 C72 121.9(4) . .
C74 C73 H73A 119.1 . .
C72 C73 H73A 119.1 . .
O75 C74 C73 128.5(4) . .
O75 C74 C77 114.0(4) . .
C73 C74 C77 117.5(4) . .
C74 O75 Mn2 128.0(3) . .
F73A C76 F72B 13(2) . .
F73A C76 F73B 121.9(17) . .
F72B C76 F73B 111(2) . .
F73A C76 F72A 108.6(10) . .
F72B C76 F72A 115.5(14) . .
F73B C76 F72A 80(2) . .
F73A C76 F71B 91(3) . .
F72B C76 F71B 101(3) . .
F73B C76 F71B 99.8(16) . .
F72A C76 F71B 21(2) . .
F73A C76 F71A 106.0(8) . .
F72B C76 F71A 93(2) . .
F73B C76 F71A 29(2) . .
F72A C76 F71A 108.0(8) . .
F71B C76 F71A 127(2) . .
F73A C76 C72 109.5(6) . .
F72B C76 C72 114.2(13) . .
F73B C76 C72 119.5(15) . .
F72A C76 C72 113.0(9) . .
F71B C76 C72 109(3) . .
F71A C76 C72 111.4(6) . .
F76A C77 F76B 121.0(8) . .
F76A C77 F75B 34.0(6) . .
F76B C77 F75B 104.2(10) . .
F76A C77 F75A 120.9(8) . .
F76B C77 F75A 53.0(11) . .
F75B C77 F75A 137.6(7) . .
F76A C77 F74A 110.1(8) . .
F76B C77 F74A 45.7(11) . .
F75B C77 F74A 77.6(6) . .
F75A C77 F74A 97.4(5) . .
F76A C77 F74B 61.4(8) . .
F76B C77 F74B 107.8(12) . .
F75B C77 F74B 94.1(7) . .
F75A C77 F74B 66.8(6) . .
F74A C77 F74B 146.3(6) . .
F76A C77 C74 115.5(7) . .
F76B C77 C74 121.6(7) . .
F75B C77 C74 114.6(6) . .
F75A C77 C74 107.7(5) . .
F74A C77 C74 102.1(5) . .
F74B C77 C74 110.9(5) . .

loop_
_geom_bond_atom_site_label_1
_geom_bond_atom_site_label_2
_geom_bond_distance
_geom_bond_site_symmetry_2
Mn1 O21 2.120(3) .
Mn1 O31 2.120(3) .
Mn1 O35 2.145(3) .
Mn1 O25 2.181(3) .
Mn1 N1 2.281(3) .
Mn1 N3 2.284(3) .
N1 C1 1.339(5) .
N1 S1 1.641(3) .
S1 S2 2.0931(15) .
S2 N2 1.632(3) .
N2 C1 1.321(5) .
C1 C2 1.479(5) .
C2 N4 1.333(5) .
C2 N3 1.342(5) .
N4 C5 1.341(5) .
C5 C4 1.370(6) .
C5 H5A 0.9500 .
C4 C3 1.376(6) .
C4 H4A 0.9500 .
C3 N3 1.351(5) .
C3 H3A 0.9500 .
O21 C22 1.252(5) .
C22 C23 1.379(6) .
C22 C26 1.541(6) .
C23 C24 1.386(6) .
C23 H23A 0.9500 .
C24 O25 1.255(5) .
C24 C27 1.534(6) .
C26 F21 1.306(6) .
C26 F23 1.321(5) .
C26 F22 1.324(6) .
C27 F26B 1.310(13) .
C27 F26A 1.311(10) .
C27 F24B 1.321(12) .
C27 F25A 1.326(10) .
C27 F25B 1.340(13) .
C27 F24A 1.344(10) .
O31 C32 1.268(5) .
C32 C33 1.383(6) .
C32 C36 1.522(6) .
C33 C34 1.388(6) .
C33 H33A 0.9500 .
C34 O35 1.251(5) .
C34 C37 1.535(6) .
C36 F33 1.320(5) .
C36 F31 1.333(5) .
C36 F32 1.338(5) .
C37 F34 1.306(5) .
C37 F35 1.318(5) .
C37 F36 1.340(5) .
Mn2 O71 2.111(3) .
Mn2 O65 2.116(3) .
Mn2 O61 2.118(3) .
Mn2 O75 2.146(3) .
Mn2 N2_2 2.193(14) 3_665
Mn2 N4_2 2.28(3) 3_665
Mn2 N3_2 2.366(8) .
Mn2 N1_2 2.453(13) .
N1_2 C1_2 1.245(17) .
N1_2 S1_2 1.653(11) .
S1_2 S2_2 2.074(6) .
S2_2 N2_2 1.604(10) .
N2_2 C1_2 1.28(2) .
N2_2 Mn2 2.193(14) 3_665
C1_2 C2_2 1.477(11) .
C2_2 N4_2 1.3900 .
C2_2 N3_2 1.3900 .
N4_2 C5_2 1.3900 .
N4_2 Mn2 2.275(8) 3_665
C5_2 C4_2 1.3900 .
C5_2 H5A_2 0.9500 .
C4_2 C3_2 1.3900 .
C4_2 H4A_2 0.9500 .
C3_2 N3_2 1.3900 .
C3_2 H3A_2 0.9500 .
O61 C62 1.266(5) .
C62 C63 1.384(6) .
C62 C66 1.528(6) .
C63 C64 1.388(6) .
C63 H63A 0.9500 .
C64 O65 1.244(5) .
C64 C67 1.539(6) .
C66 F62 1.326(5) .
C66 F61 1.333(5) .
C66 F63 1.338(5) .
C67 F64 1.292(5) .
C67 F66 1.333(6) .
C67 F65 1.344(6) .
O71 C72 1.249(5) .
C72 C73 1.392(7) .
C72 C76 1.530(7) .
C73 C74 1.385(7) .
C73 H73A 0.9500 .
C74 O75 1.249(5) .
C74 C77 1.539(7) .
C76 F73A 1.290(8) .
C76 F72B 1.294(15) .
C76 F73B 1.297(14) .
C76 F72A 1.303(9) .
C76 F71B 1.311(15) .
C76 F71A 1.324(7) .
C77 F76A 1.198(10) .
C77 F76B 1.234(9) .
C77 F75B 1.351(12) .
C77 F75A 1.361(7) .
C77 F74A 1.412(8) .
C77 F74B 1.425(9) .

loop_
_geom_torsion_atom_site_label_1
_geom_torsion_atom_site_label_2
_geom_torsion_atom_site_label_3
_geom_torsion_atom_site_label_4
_geom_torsion
_geom_torsion_site_symmetry_1
_geom_torsion_site_symmetry_4
O21 Mn1 N1 C1 -29.0(4) . .
O31 Mn1 N1 C1 -177.1(3) . .
O35 Mn1 N1 C1 98.6(3) . .
O25 Mn1 N1 C1 -85.3(3) . .
N3 Mn1 N1 C1 11.8(2) . .
O21 Mn1 N1 S1 136.6(2) . .
O31 Mn1 N1 S1 -11.6(2) . .
O35 Mn1 N1 S1 -95.9(2) . .
O25 Mn1 N1 S1 80.2(2) . .
N3 Mn1 N1 S1 177.3(2) . .
C1 N1 S1 S2 0.2(3) . .
Mn1 N1 S1 S2 -165.51(18) . .
N1 S1 S2 N2 -0.31(16) . .
S1 S2 N2 C1 0.4(3) . .
S2 N2 C1 N1 -0.4(5) . .
S2 N2 C1 C2 -178.0(3) . .
S1 N1 C1 N2 0.1(5) . .
Mn1 N1 C1 N2 167.6(3) . .
S1 N1 C1 C2 177.8(3) . .
Mn1 N1 C1 C2 -14.7(4) . .
N2 C1 C2 N4 7.5(5) . .
N1 C1 C2 N4 -170.2(3) . .
N2 C1 C2 N3 -174.3(3) . .
N1 C1 C2 N3 8.0(5) . .
N3 C2 N4 C5 -2.7(5) . .
C1 C2 N4 C5 175.4(3) . .
C2 N4 C5 C4 1.1(6) . .
N4 C5 C4 C3 1.1(6) . .
C5 C4 C3 N3 -2.0(6) . .
N4 C2 N3 C3 1.8(5) . .
C1 C2 N3 C3 -176.3(3) . .
N4 C2 N3 Mn1 -179.1(3) . .
C1 C2 N3 Mn1 2.8(4) . .
C4 C3 N3 C2 0.6(5) . .
C4 C3 N3 Mn1 -178.4(3) . .
O21 Mn1 N3 C2 157.1(3) . .
O31 Mn1 N3 C2 -36.1(5) . .
O35 Mn1 N3 C2 -100.3(3) . .
O25 Mn1 N3 C2 74.4(3) . .
N1 Mn1 N3 C2 -7.5(2) . .
O21 Mn1 N3 C3 -23.9(3) . .
O31 Mn1 N3 C3 142.9(3) . .
O35 Mn1 N3 C3 78.7(3) . .
O25 Mn1 N3 C3 -106.6(3) . .
N1 Mn1 N3 C3 171.5(3) . .
O31 Mn1 O21 C22 96.4(3) . .
O35 Mn1 O21 C22 -175.3(3) . .
O25 Mn1 O21 C22 6.9(3) . .
N1 Mn1 O21 C22 -49.7(5) . .
N3 Mn1 O21 C22 -88.1(3) . .
Mn1 O21 C22 C23 -3.1(7) . .
Mn1 O21 C22 C26 176.8(3) . .
O21 C22 C23 C24 -1.5(7) . .
C26 C22 C23 C24 178.6(4) . .
C22 C23 C24 O25 -2.6(7) . .
C22 C23 C24 C27 176.5(4) . .
C23 C24 O25 Mn1 10.3(6) . .
C27 C24 O25 Mn1 -168.9(3) . .
O21 Mn1 O25 C24 -10.2(3) . .
O31 Mn1 O25 C24 -119.3(3) . .
O35 Mn1 O25 C24 -168.5(10) . .
N1 Mn1 O25 C24 149.9(3) . .
N3 Mn1 O25 C24 78.4(3) . .
O21 C22 C26 F21 72.2(5) . .
C23 C22 C26 F21 -107.9(5) . .
O21 C22 C26 F23 -165.7(4) . .
C23 C22 C26 F23 14.2(6) . .
O21 C22 C26 F22 -45.7(5) . .
C23 C22 C26 F22 134.2(4) . .
O25 C24 C27 F26B 175.7(13) . .
C23 C24 C27 F26B -3.6(14) . .
O25 C24 C27 F26A -43.4(8) . .
C23 C24 C27 F26A 137.3(7) . .
O25 C24 C27 F24B -59.6(12) . .
C23 C24 C27 F24B 121.1(12) . .
O25 C24 C27 F25A -165.1(9) . .
C23 C24 C27 F25A 15.6(10) . .
O25 C24 C27 F25B 51.0(9) . .
C23 C24 C27 F25B -128.3(9) . .
O25 C24 C27 F24A 80.1(6) . .
C23 C24 C27 F24A -99.2(7) . .
O21 Mn1 O31 C32 122.3(3) . .
O35 Mn1 O31 C32 20.9(3) . .
O25 Mn1 O31 C32 -154.7(3) . .
N1 Mn1 O31 C32 -70.9(3) . .
N3 Mn1 O31 C32 -43.8(5) . .
Mn1 O31 C32 C33 -13.9(6) . .
Mn1 O31 C32 C36 164.2(3) . .
O31 C32 C33 C34 -1.4(7) . .
C36 C32 C33 C34 -179.5(4) . .
C32 C33 C34 O35 -1.6(7) . .
C32 C33 C34 C37 175.9(4) . .
C33 C34 O35 Mn1 18.9(6) . .
C37 C34 O35 Mn1 -158.6(3) . .
O21 Mn1 O35 C34 -131.5(3) . .
O31 Mn1 O35 C34 -23.1(3) . .
O25 Mn1 O35 C34 26.5(13) . .
N1 Mn1 O35 C34 67.8(3) . .
N3 Mn1 O35 C34 139.9(3) . .
O31 C32 C36 F33 172.6(4) . .
C33 C32 C36 F33 -9.1(6) . .
O31 C32 C36 F31 -65.9(5) . .
C33 C32 C36 F31 112.4(4) . .
O31 C32 C36 F32 51.3(5) . .
C33 C32 C36 F32 -130.3(4) . .
O35 C34 C37 F34 108.6(5) . .
C33 C34 C37 F34 -69.3(5) . .
O35 C34 C37 F35 -14.5(5) . .
C33 C34 C37 F35 167.7(4) . .
O35 C34 C37 F36 -132.4(4) . .
C33 C34 C37 F36 49.7(5) . .
O71 Mn2 N1_2 C1_2 164.8(12) . .
O65 Mn2 N1_2 C1_2 -96.6(12) . .
O61 Mn2 N1_2 C1_2 -38.2(18) . .
O75 Mn2 N1_2 C1_2 81.3(12) . .
N2_2 Mn2 N1_2 C1_2 -0.9(17) 3_665 .
N4_2 Mn2 N1_2 C1_2 169(8) 3_665 .
N3_2 Mn2 N1_2 C1_2 1.8(7) . .
O71 Mn2 N1_2 S1_2 -17.6(9) . .
O65 Mn2 N1_2 S1_2 81.0(9) . .
O61 Mn2 N1_2 S1_2 139.4(6) . .
O75 Mn2 N1_2 S1_2 -101.1(9) . .
N2_2 Mn2 N1_2 S1_2 176.6(10) 3_665 .
N4_2 Mn2 N1_2 S1_2 -14(8) 3_665 .
N3_2 Mn2 N1_2 S1_2 179.3(14) . .
C1_2 N1_2 S1_2 S2_2 -3.2(8) . .
Mn2 N1_2 S1_2 S2_2 179.0(11) . .
N1_2 S1_2 S2_2 N2_2 0.9(9) . .
S1_2 S2_2 N2_2 C1_2 1.5(12) . .
S1_2 S2_2 N2_2 Mn2 175.5(17) . 3_665
S1_2 N1_2 C1_2 N2_2 6.1(13) . .
Mn2 N1_2 C1_2 N2_2 -176.0(17) . .
S1_2 N1_2 C1_2 C2_2 -178.3(6) . .
Mn2 N1_2 C1_2 C2_2 -0.4(14) . .
S2_2 N2_2 C1_2 N1_2 -5.3(16) . .
Mn2 N2_2 C1_2 N1_2 -179.9(16) 3_665 .
S2_2 N2_2 C1_2 C2_2 179.2(7) . .
Mn2 N2_2 C1_2 C2_2 5(2) 3_665 .
N1_2 C1_2 C2_2 N4_2 179.1(17) . .
N2_2 C1_2 C2_2 N4_2 -5(2) . .
N1_2 C1_2 C2_2 N3_2 -2.5(18) . .
N2_2 C1_2 C2_2 N3_2 174(2) . .
N3_2 C2_2 N4_2 C5_2 0.0 . .
C1_2 C2_2 N4_2 C5_2 178.4(5) . .
N3_2 C2_2 N4_2 Mn2 -176.1(13) . 3_665
C1_2 C2_2 N4_2 Mn2 2.3(13) . 3_665
C2_2 N4_2 C5_2 C4_2 0.0 . .
Mn2 N4_2 C5_2 C4_2 175.3(15) 3_665 .
N4_2 C5_2 C4_2 C3_2 0.0 . .
C5_2 C4_2 C3_2 N3_2 0.0 . .
C4_2 C3_2 N3_2 C2_2 0.0 . .
C4_2 C3_2 N3_2 Mn2 177.3(16) . .
N4_2 C2_2 N3_2 C3_2 0.0 . .
C1_2 C2_2 N3_2 C3_2 -178.4(5) . .
N4_2 C2_2 N3_2 Mn2 -177.5(14) . .
C1_2 C2_2 N3_2 Mn2 4.1(14) . .
O71 Mn2 N3_2 C3_2 142.3(6) . .
O65 Mn2 N3_2 C3_2 -100.5(6) . .
O61 Mn2 N3_2 C3_2 -16.0(6) . .
O75 Mn2 N3_2 C3_2 72.9(6) . .
N2_2 Mn2 N3_2 C3_2 -61(15) 3_665 .
N4_2 Mn2 N3_2 C3_2 178.4(16) 3_665 .
N1_2 Mn2 N3_2 C3_2 179.8(10) . .
O71 Mn2 N3_2 C2_2 -40.3(19) . .
O65 Mn2 N3_2 C2_2 76.8(11) . .
O61 Mn2 N3_2 C2_2 161.4(11) . .
O75 Mn2 N3_2 C2_2 -109.7(11) . .
N2_2 Mn2 N3_2 C2_2 117(16) 3_665 .
N4_2 Mn2 N3_2 C2_2 -4.2(8) 3_665 .
N1_2 Mn2 N3_2 C2_2 -2.9(6) . .
O71 Mn2 O61 C62 100.8(3) . .
O65 Mn2 O61 C62 4.1(3) . .
O75 Mn2 O61 C62 -176.3(3) . .
N2_2 Mn2 O61 C62 -88.4(7) 3_665 .
N4_2 Mn2 O61 C62 -46.2(19) 3_665 .
N3_2 Mn2 O61 C62 -90.4(6) . .
N1_2 Mn2 O61 C62 -53.9(10) . .
Mn2 O61 C62 C63 0.1(6) . .
Mn2 O61 C62 C66 -177.6(3) . .
O61 C62 C63 C64 -4.9(7) . .
C66 C62 C63 C64 172.8(4) . .
C62 C63 C64 O65 2.6(8) . .
C62 C63 C64 C67 -175.4(4) . .
C63 C64 O65 Mn2 4.2(7) . .
C67 C64 O65 Mn2 -177.8(3) . .
O71 Mn2 O65 C64 -119.4(4) . .
O61 Mn2 O65 C64 -6.1(4) . .
O75 Mn2 O65 C64 -8.9(13) . .
N2_2 Mn2 O65 C64 84.3(5) 3_665 .
N4_2 Mn2 O65 C64 158.6(5) 3_665 .
N3_2 Mn2 O65 C64 86.1(5) . .
N1_2 Mn2 O65 C64 152.7(5) . .
O61 C62 C66 F62 -170.4(4) . .
C63 C62 C66 F62 11.6(6) . .
O61 C62 C66 F61 68.1(5) . .
C63 C62 C66 F61 -109.9(4) . .
O61 C62 C66 F63 -49.9(5) . .
C63 C62 C66 F63 132.1(4) . .
O65 C64 C67 F64 7.6(6) . .
C63 C64 C67 F64 -174.1(5) . .
O65 C64 C67 F66 -113.1(4) . .
C63 C64 C67 F66 65.1(5) . .
O65 C64 C67 F65 130.7(4) . .
C63 C64 C67 F65 -51.0(5) . .
O65 Mn2 O71 C72 176.6(4) . .
O61 Mn2 O71 C72 89.2(4) . .
O75 Mn2 O71 C72 2.8(4) . .
N2_2 Mn2 O71 C72 -69.6(14) 3_665 .
N4_2 Mn2 O71 C72 -101.6(9) 3_665 .
N3_2 Mn2 O71 C72 -67.0(11) . .
N1_2 Mn2 O71 C72 -101.2(5) . .
Mn2 O71 C72 C73 -2.4(7) . .
Mn2 O71 C72 C76 174.6(3) . .
O71 C72 C73 C74 1.6(8) . .
C76 C72 C73 C74 -175.4(4) . .
C72 C73 C74 O75 -3.0(8) . .
C72 C73 C74 C77 178.1(4) . .
C73 C74 O75 Mn2 5.0(7) . .
C77 C74 O75 Mn2 -176.1(3) . .
O71 Mn2 O75 C74 -4.0(4) . .
O65 Mn2 O75 C74 -115.2(11) . .
O61 Mn2 O75 C74 -118.1(4) . .
N2_2 Mn2 O75 C74 151.3(6) 3_665 .
N4_2 Mn2 O75 C74 77.5(5) 3_665 .
N3_2 Mn2 O75 C74 149.2(5) . .
N1_2 Mn2 O75 C74 83.5(5) . .
O71 C72 C76 F73A -82.5(8) . .
C73 C72 C76 F73A 94.9(8) . .
O71 C72 C76 F72B -96(2) . .
C73 C72 C76 F72B 81(2) . .
O71 C72 C76 F73B 130(2) . .
C73 C72 C76 F73B -53(2) . .
O71 C72 C76 F72A 38.7(9) . .
C73 C72 C76 F72A -143.8(8) . .
O71 C72 C76 F71B 16(3) . .
C73 C72 C76 F71B -167(2) . .
O71 C72 C76 F71A 160.5(6) . .
C73 C72 C76 F71A -22.1(7) . .
O75 C74 C77 F76A 25.8(10) . .
C73 C74 C77 F76A -155.2(8) . .
O75 C74 C77 F76B -138.6(14) . .
C73 C74 C77 F76B 40.4(15) . .
O75 C74 C77 F75B -11.9(8) . .
C73 C74 C77 F75B 167.1(7) . .
O75 C74 C77 F75A 164.4(6) . .
C73 C74 C77 F75A -16.6(7) . .
O75 C74 C77 F74A -93.7(5) . .
C73 C74 C77 F74A 85.4(5) . .
O75 C74 C77 F74B 93.1(7) . .
C73 C74 C77 F74B -87.8(8) . .
